data_4075375
loop_
_publ_author_name
'Mariott, Wesley R.'
'Gustafson, Laura O.'
'Chen, Eugene Y.-X.'

_publ_section_title
;
 Activation of Tantalocene(V) Alkyl and Alkylidene Complexes with Strong
 Organo Lewis Acids and Application to Polymerization Catalysis
;
_journal_issue 15
_journal_name_full Organometallics
_journal_page_first 3721
_journal_paper_doi 10.1021/om060258j
_journal_volume 25
_journal_year 2006
_chemical_formula_sum 'C50 H19 Al2 Cl4 F30 Ta'
_chemical_formula_weight 1566.36
_chemical_name_systematic
; 
 ? 
;
_space_group_IT_number 2
_symmetry_cell_setting triclinic
_symmetry_space_group_name_Hall '-P 1'
_symmetry_space_group_name_H-M 'P -1'
_atom_sites_solution_hydrogens geom
_atom_sites_solution_primary direct
_atom_sites_solution_secondary difmap
_audit_creation_method SHELXL-97
_cell_angle_alpha 87.396(2)
_cell_angle_beta 78.183(2)
_cell_angle_gamma 68.632(2)
_cell_formula_units_Z 2
_cell_length_a 12.2991(10)
_cell_length_b 14.0265(11)
_cell_length_c 16.5511(13)
_cell_measurement_reflns_used 6978
_cell_measurement_temperature 173(2)
_cell_measurement_theta_max 0.00
_cell_measurement_theta_min 0.00
_cell_volume 2601.3(4)
_computing_cell_refinement 'Bruker SMART'
_computing_data_collection 'Bruker SMART'
_computing_data_reduction 'Bruker SAINT'
_computing_molecular_graphics 'Bruker SHELXTL'
_computing_publication_material 'Bruker SHELXTL'
_computing_structure_refinement 'SHELXL-97 (Sheldrick, 1997)'
_computing_structure_solution 'SHELXS-97 (Sheldrick, 1990)'
_diffrn_ambient_temperature 173(2)
_diffrn_measured_fraction_theta_full 0.995
_diffrn_measured_fraction_theta_max 0.995
_diffrn_measurement_device_type 'CCD area detector'
_diffrn_measurement_method 'phi and omega scans'
_diffrn_radiation_monochromator graphite
_diffrn_radiation_source 'fine-focus sealed tube'
_diffrn_radiation_type MoK\a
_diffrn_radiation_wavelength 0.71073
_diffrn_reflns_av_R_equivalents 0.0412
_diffrn_reflns_av_sigmaI/netI 0.0254
_diffrn_reflns_limit_h_max 21
_diffrn_reflns_limit_h_min -21
_diffrn_reflns_limit_k_max 24
_diffrn_reflns_limit_k_min -24
_diffrn_reflns_limit_l_max 28
_diffrn_reflns_limit_l_min -28
_diffrn_reflns_number 254589
_diffrn_reflns_theta_full 38.07
_diffrn_reflns_theta_max 38.07
_diffrn_reflns_theta_min 2.79
_exptl_absorpt_coefficient_mu 2.499
_exptl_absorpt_correction_T_max 0.8645
_exptl_absorpt_correction_T_min 0.6509
_exptl_absorpt_correction_type multi-scan
_exptl_absorpt_process_details 'SADABS, Sheldrick, 1997'
_exptl_crystal_colour colorless
_exptl_crystal_density_diffrn 2.000
_exptl_crystal_density_meas ?
_exptl_crystal_density_method 'not measured'
_exptl_crystal_description cube
_exptl_crystal_F_000 1512
_exptl_crystal_size_max 0.19
_exptl_crystal_size_mid 0.14
_exptl_crystal_size_min 0.06
_refine_diff_density_max 2.304
_refine_diff_density_min -2.919
_refine_diff_density_rms 0.139
_refine_ls_extinction_method none
_refine_ls_goodness_of_fit_ref 1.011
_refine_ls_hydrogen_treatment mixed
_refine_ls_matrix_type full
_refine_ls_number_parameters 796
_refine_ls_number_reflns 28325
_refine_ls_number_restraints 1
_refine_ls_restrained_S_all 1.011
_refine_ls_R_factor_all 0.0408
_refine_ls_R_factor_gt 0.0337
_refine_ls_shift/su_max 0.004
_refine_ls_shift/su_mean 0.000
_refine_ls_structure_factor_coef Fsqd
_refine_ls_weighting_details 'calc w=1/[\s^2^(Fo^2^)+(0.0603P)^2^+2.5286P] where P=(Fo^2^+2Fc^2^)/3'
_refine_ls_weighting_scheme calc
_refine_ls_wR_factor_gt 0.0928
_refine_ls_wR_factor_ref 0.0972
_reflns_number_gt 25211
_reflns_number_total 28325
_reflns_threshold_expression >2sigma(I)
_cod_data_source_file om060258jsi20060322_021635.cif
_cod_data_source_block complex_3
_cod_depositor_comments
;
The following automatic conversions were performed:

'_symmetry_cell_setting' value 'Triclinic' changed to 'triclinic'
according to /home/saulius/struct/CIF-dictionaries/cif_core.dic
dictionary named 'cif_core.dic' version 2.4.1 from 2010-06-29.

Automatic conversion script
Id: cif_fix_values 1715 2011-07-08 13:25:40Z adriana 

The following automatic conversions were performed:

'_exptl_crystal_density_meas' value 'not measured' was changed to '?'
- the value is perceived as not measured.

Automatic conversion script
Id: cif_fix_values 3008 2015-01-20 13:52:24Z robertas 
;
_cod_original_sg_symbol_H-M P-1
_cod_database_code 4075375

loop_
_symmetry_equiv_pos_as_xyz
'x, y, z'
'-x, -y, -z'

loop_
_atom_site_label
_atom_site_type_symbol
_atom_site_fract_x
_atom_site_fract_y
_atom_site_fract_z
_atom_site_U_iso_or_equiv
_atom_site_adp_type
_atom_site_occupancy
_atom_site_symmetry_multiplicity
_atom_site_calc_flag
_atom_site_refinement_flags
Ta1 Ta 1.369816(6) 0.286784(5) 0.301536(4) 0.01405(2) Uani 1 1 d .
Al1 Al 1.21928(5) 0.32964(4) 0.18655(4) 0.01633(9) Uani 1 1 d .
Al2 Al 0.35534(5) -0.22179(4) 0.33901(3) 0.01463(9) Uani 1 1 d .
F14 F 1.02667(13) 0.50406(12) 0.12646(11) 0.0327(3) Uani 1 1 d .
F15 F 1.02484(16) 0.62355(14) -0.00579(12) 0.0390(4) Uani 1 1 d .
F16 F 1.23342(18) 0.60210(14) -0.11403(10) 0.0388(4) Uani 1 1 d .
F17 F 1.44076(16) 0.45435(15) -0.09138(11) 0.0400(4) Uani 1 1 d .
F18 F 1.44186(13) 0.32984(12) 0.03651(9) 0.0303(3) Uani 1 1 d .
F20 F 1.18206(13) 0.20794(12) 0.05978(9) 0.0273(3) Uani 1 1 d .
F21 F 1.00574(17) 0.14191(16) 0.04817(11) 0.0415(4) Uani 1 1 d .
F22 F 0.82105(15) 0.16847(17) 0.17932(13) 0.0455(5) Uani 1 1 d .
F23 F 0.81366(13) 0.26319(15) 0.32120(10) 0.0355(3) Uani 1 1 d .
F24 F 0.98286(12) 0.33851(12) 0.32989(9) 0.0266(3) Uani 1 1 d .
F26 F 0.44527(12) -0.37554(11) 0.48096(8) 0.0231(2) Uani 1 1 d .
F27 F 0.33838(15) -0.48063(12) 0.58513(10) 0.0332(3) Uani 1 1 d .
F28 F 0.13688(16) -0.50273(13) 0.55750(11) 0.0373(4) Uani 1 1 d .
F29 F 0.03458(14) -0.40342(15) 0.43201(11) 0.0372(4) Uani 1 1 d .
F30 F 0.13652(12) -0.29062(12) 0.32982(9) 0.0272(3) Uani 1 1 d .
F32 F 0.32150(13) -0.36299(10) 0.19691(8) 0.0239(2) Uani 1 1 d .
F33 F 0.30986(15) -0.32384(13) 0.03766(9) 0.0329(3) Uani 1 1 d .
F34 F 0.32248(19) -0.14492(14) -0.02699(9) 0.0396(4) Uani 1 1 d .
F35 F 0.3490(2) -0.00575(13) 0.06943(10) 0.0470(5) Uani 1 1 d .
F36 F 0.35959(16) -0.04318(11) 0.22861(9) 0.0307(3) Uani 1 1 d .
F38 F 0.36174(13) -0.17238(10) 0.51675(8) 0.0253(2) Uani 1 1 d .
F39 F 0.22289(16) -0.02403(13) 0.62901(9) 0.0339(3) Uani 1 1 d .
F40 F 0.03761(14) 0.13640(12) 0.58695(10) 0.0328(3) Uani 1 1 d .
F41 F -0.00729(12) 0.14292(11) 0.43200(10) 0.0287(3) Uani 1 1 d .
F42 F 0.12646(14) -0.00796(12) 0.32089(9) 0.0283(3) Uani 1 1 d .
F44 F 0.55738(12) -0.41536(10) 0.26633(9) 0.0257(2) Uani 1 1 d .
F45 F 0.79671(14) -0.48372(14) 0.24649(12) 0.0388(4) Uani 1 1 d .
F46 F 0.90234(15) -0.36658(19) 0.30244(13) 0.0484(5) Uani 1 1 d .
F47 F 0.76596(18) -0.17838(17) 0.37432(12) 0.0430(4) Uani 1 1 d .
F48 F 0.52772(15) -0.10787(11) 0.39245(10) 0.0308(3) Uani 1 1 d .
C1 C 1.2401(2) 0.2035(2) 0.3731(2) 0.0361(6) Uani 1 1 d .
H1A H 1.1726 0.1972 0.3541 0.043 Uiso 1 1 calc R
C2 C 1.3578(2) 0.12822(16) 0.36109(14) 0.0234(3) Uani 1 1 d .
H2A H 1.3858 0.0617 0.3320 0.028 Uiso 1 1 calc R
C3 C 1.4216(2) 0.1623(2) 0.40649(15) 0.0297(4) Uani 1 1 d .
H3A H 1.5029 0.1232 0.4140 0.036 Uiso 1 1 calc R
C4 C 1.3465(4) 0.2569(2) 0.44644(15) 0.0445(8) Uani 1 1 d .
H4A H 1.3664 0.2932 0.4870 0.053 Uiso 1 1 calc R
C5 C 1.2338(3) 0.2814(2) 0.4285(2) 0.0487(9) Uani 1 1 d .
H5A H 1.1614 0.3381 0.4537 0.058 Uiso 1 1 calc R
C6 C 1.5152(2) 0.3432(2) 0.33783(15) 0.0294(4) Uani 1 1 d .
H6A H 1.5274 0.3483 0.3939 0.035 Uiso 1 1 calc R
C7 C 1.57751(19) 0.25800(18) 0.28162(17) 0.0280(4) Uani 1 1 d .
H7A H 1.6398 0.1944 0.2925 0.034 Uiso 1 1 calc R
C8 C 1.54742(19) 0.28738(17) 0.20418(14) 0.0249(4) Uani 1 1 d .
H8A H 1.5833 0.2468 0.1524 0.030 Uiso 1 1 calc R
C9 C 1.46339(19) 0.38868(17) 0.21298(14) 0.0229(3) Uani 1 1 d .
H9A H 1.4318 0.4303 0.1680 0.027 Uiso 1 1 calc R
C10 C 1.4448(2) 0.42420(17) 0.29474(15) 0.0255(4) Uani 1 1 d .
H10A H 1.3992 0.4945 0.3161 0.031 Uiso 1 1 calc R
C11 C 1.2140(2) 0.41454(17) 0.29034(14) 0.0259(4) Uani 1 1 d .
H11A H 1.1459 0.4238 0.3350 0.031 Uiso 1 1 calc R
H11B H 1.2271 0.4782 0.2776 0.031 Uiso 1 1 calc R
C12 C 1.37427(17) 0.19464(15) 0.18936(12) 0.0197(3) Uani 1 1 d D
C13 C 1.23388(17) 0.41159(14) 0.08700(12) 0.0185(3) Uani 1 1 d .
C14 C 1.13065(18) 0.48851(16) 0.07215(14) 0.0221(3) Uani 1 1 d .
C15 C 1.1275(2) 0.55112(17) 0.00512(15) 0.0262(4) Uani 1 1 d .
C16 C 1.2327(2) 0.53944(17) -0.05071(14) 0.0263(4) Uani 1 1 d .
C17 C 1.3381(2) 0.46451(17) -0.03873(13) 0.0248(4) Uani 1 1 d .
C18 C 1.33597(18) 0.40259(15) 0.02864(12) 0.0211(3) Uani 1 1 d .
C19 C 1.08982(15) 0.27533(14) 0.19513(11) 0.0171(3) Uani 1 1 d .
C20 C 1.09076(17) 0.22281(16) 0.12596(12) 0.0209(3) Uani 1 1 d .
C21 C 1.0024(2) 0.1874(2) 0.11837(15) 0.0275(4) Uani 1 1 d .
C22 C 0.9083(2) 0.2010(2) 0.18519(17) 0.0300(4) Uani 1 1 d .
C23 C 0.90433(17) 0.25034(18) 0.25675(14) 0.0250(4) Uani 1 1 d .
C24 C 0.99350(16) 0.28755(15) 0.25961(12) 0.0188(3) Uani 1 1 d .
C25 C 0.29563(15) -0.32669(13) 0.40041(11) 0.0155(2) Uani 1 1 d .
C26 C 0.34259(16) -0.37901(13) 0.46608(11) 0.0168(3) Uani 1 1 d .
C27 C 0.29060(19) -0.43613(15) 0.52030(13) 0.0220(3) Uani 1 1 d .
C28 C 0.1867(2) -0.44514(16) 0.50770(14) 0.0253(4) Uani 1 1 d .
C29 C 0.13595(18) -0.39528(17) 0.44335(14) 0.0242(4) Uani 1 1 d .
C30 C 0.19064(16) -0.33760(15) 0.39166(12) 0.0192(3) Uani 1 1 d .
C31 C 0.33562(16) -0.20257(13) 0.22123(11) 0.0166(3) Uani 1 1 d .
C32 C 0.32541(17) -0.27189(14) 0.16875(11) 0.0178(3) Uani 1 1 d .
C33 C 0.31947(19) -0.25398(16) 0.08602(12) 0.0226(3) Uani 1 1 d .
C34 C 0.3266(2) -0.16388(17) 0.05283(12) 0.0255(4) Uani 1 1 d .
C35 C 0.3398(2) -0.09297(16) 0.10174(13) 0.0267(4) Uani 1 1 d .
C36 C 0.3438(2) -0.11424(14) 0.18381(12) 0.0212(3) Uani 1 1 d .
C37 C 0.25371(16) -0.09634(13) 0.41227(11) 0.0169(3) Uani 1 1 d .
C38 C 0.27145(17) -0.09455(14) 0.49253(12) 0.0187(3) Uani 1 1 d .
C39 C 0.20105(19) -0.01853(16) 0.55215(13) 0.0220(3) Uani 1 1 d .
C40 C 0.10720(18) 0.06214(15) 0.53143(13) 0.0222(3) Uani 1 1 d .
C41 C 0.08471(16) 0.06437(14) 0.45260(13) 0.0201(3) Uani 1 1 d .
C42 C 0.15656(17) -0.01449(14) 0.39577(12) 0.0184(3) Uani 1 1 d .
C43 C 0.53147(16) -0.25978(14) 0.33112(11) 0.0175(3) Uani 1 1 d .
C44 C 0.60652(17) -0.35367(15) 0.29330(12) 0.0195(3) Uani 1 1 d .
C45 C 0.72987(19) -0.39104(18) 0.28192(15) 0.0260(4) Uani 1 1 d .
C46 C 0.78370(19) -0.3315(2) 0.31006(16) 0.0307(5) Uani 1 1 d .
C47 C 0.7142(2) -0.2363(2) 0.34692(15) 0.0279(4) Uani 1 1 d .
C48 C 0.59047(19) -0.20219(16) 0.35615(13) 0.0222(3) Uani 1 1 d .
C49 C 0.2923(4) 0.0933(3) 0.88736(18) 0.0469(8) Uani 1 1 d .
H49A H 0.2065 0.1204 0.9065 0.056 Uiso 1 1 calc R
H49B H 0.3268 0.0470 0.9284 0.056 Uiso 1 1 calc R
C50 C 1.0012(3) -0.1436(3) 0.2070(2) 0.0436(7) Uani 1 1 d .
H50A H 1.0644 -0.1573 0.2376 0.052 Uiso 1 1 calc R
H50B H 0.9255 -0.1159 0.2454 0.052 Uiso 1 1 calc R
Cl1 Cl 0.34491(10) 0.19418(8) 0.87818(5) 0.0527(2) Uani 1 1 d .
Cl2 Cl 0.32772(7) 0.02389(5) 0.79234(4) 0.03644(12) Uani 1 1 d .
Cl3 Cl 1.01247(13) -0.25769(8) 0.16105(8) 0.0674(3) Uani 1 1 d .
Cl4 Cl 1.01227(9) -0.05364(7) 0.13090(7) 0.0544(2) Uani 1 1 d .
H12A H 1.329(3) 0.150(2) 0.196(2) 0.021(7) Uiso 1 1 d .
H12B H 1.392(4) 0.204(3) 0.128(3) 0.043(11) Uiso 1 1 d .
H12C H 1.450(3) 0.138(3) 0.180(4) 0.10(2) Uiso 1 1 d D

loop_
_atom_site_aniso_label
_atom_site_aniso_U_11
_atom_site_aniso_U_22
_atom_site_aniso_U_33
_atom_site_aniso_U_23
_atom_site_aniso_U_13
_atom_site_aniso_U_12
Ta1 0.01587(3) 0.01445(3) 0.01351(3) 0.00074(2) -0.00193(2) -0.00805(2)
Al1 0.0157(2) 0.0165(2) 0.0173(2) 0.00194(18) -0.00307(18) -0.00671(18)
Al2 0.0187(2) 0.0133(2) 0.0130(2) 0.00138(17) -0.00382(17) -0.00687(17)
F14 0.0195(5) 0.0315(7) 0.0406(8) 0.0110(6) -0.0023(5) -0.0051(5)
F15 0.0343(8) 0.0344(8) 0.0467(10) 0.0170(7) -0.0196(7) -0.0063(6)
F16 0.0566(11) 0.0351(8) 0.0254(7) 0.0157(6) -0.0118(7) -0.0174(7)
F17 0.0392(8) 0.0429(9) 0.0269(7) 0.0113(7) 0.0096(6) -0.0120(7)
F18 0.0219(6) 0.0314(7) 0.0267(6) 0.0077(5) 0.0032(5) -0.0023(5)
F20 0.0266(6) 0.0361(7) 0.0197(6) -0.0051(5) 0.0027(4) -0.0154(5)
F21 0.0459(9) 0.0584(11) 0.0311(8) -0.0112(8) -0.0058(7) -0.0313(9)
F22 0.0275(7) 0.0615(12) 0.0553(11) -0.0182(9) -0.0021(7) -0.0264(8)
F23 0.0199(6) 0.0531(10) 0.0337(8) -0.0096(7) 0.0068(5) -0.0188(6)
F24 0.0240(6) 0.0334(7) 0.0223(6) -0.0072(5) 0.0020(4) -0.0129(5)
F26 0.0228(5) 0.0274(6) 0.0211(5) 0.0055(5) -0.0075(4) -0.0103(5)
F27 0.0369(8) 0.0294(7) 0.0262(7) 0.0148(6) -0.0034(6) -0.0071(6)
F28 0.0466(9) 0.0302(7) 0.0361(8) -0.0011(6) 0.0131(7) -0.0264(7)
F29 0.0270(7) 0.0568(10) 0.0358(8) -0.0115(7) 0.0032(6) -0.0278(7)
F30 0.0196(5) 0.0387(7) 0.0211(6) -0.0025(5) -0.0054(4) -0.0069(5)
F32 0.0315(6) 0.0199(5) 0.0230(6) -0.0009(4) -0.0010(5) -0.0146(5)
F33 0.0421(8) 0.0394(8) 0.0225(6) -0.0109(6) -0.0062(6) -0.0197(7)
F34 0.0618(11) 0.0371(8) 0.0129(5) 0.0022(5) -0.0103(6) -0.0087(8)
F35 0.0966(16) 0.0241(7) 0.0212(7) 0.0090(5) -0.0100(8) -0.0249(9)
F36 0.0587(10) 0.0220(6) 0.0189(6) 0.0009(4) -0.0073(6) -0.0236(6)
F38 0.0324(6) 0.0221(5) 0.0208(5) -0.0001(4) -0.0119(5) -0.0055(5)
F39 0.0452(8) 0.0353(7) 0.0205(6) -0.0091(5) -0.0101(6) -0.0109(6)
F40 0.0287(6) 0.0291(7) 0.0354(8) -0.0169(6) 0.0019(6) -0.0069(5)
F41 0.0200(5) 0.0208(5) 0.0395(8) 0.0000(5) -0.0037(5) -0.0018(4)
F42 0.0303(6) 0.0284(6) 0.0216(6) 0.0023(5) -0.0098(5) -0.0030(5)
F44 0.0243(6) 0.0214(5) 0.0311(7) -0.0030(5) -0.0018(5) -0.0096(4)
F45 0.0238(6) 0.0362(8) 0.0436(9) 0.0007(7) 0.0022(6) -0.0007(6)
F46 0.0203(6) 0.0789(14) 0.0488(11) 0.0181(10) -0.0103(7) -0.0216(8)
F47 0.0494(10) 0.0626(12) 0.0424(9) 0.0143(8) -0.0211(8) -0.0452(9)
F48 0.0433(8) 0.0258(6) 0.0322(7) 0.0008(5) -0.0101(6) -0.0217(6)
C1 0.0232(9) 0.0412(13) 0.0490(15) 0.0270(12) -0.0105(9) -0.0190(9)
C2 0.0313(9) 0.0215(8) 0.0235(8) 0.0086(7) -0.0105(7) -0.0150(7)
C3 0.0382(11) 0.0412(12) 0.0227(9) 0.0147(9) -0.0153(8) -0.0261(10)
C4 0.086(2) 0.0432(14) 0.0138(8) 0.0030(9) -0.0003(11) -0.0406(16)
C5 0.0545(18) 0.0321(12) 0.0369(14) 0.0094(11) 0.0247(13) -0.0083(12)
C6 0.0346(10) 0.0435(12) 0.0231(9) -0.0001(8) -0.0089(8) -0.0274(10)
C7 0.0191(8) 0.0280(9) 0.0404(12) 0.0049(8) -0.0096(8) -0.0113(7)
C8 0.0221(8) 0.0277(9) 0.0261(9) -0.0066(7) 0.0054(7) -0.0151(7)
C9 0.0251(8) 0.0257(8) 0.0223(8) 0.0038(7) -0.0024(6) -0.0161(7)
C10 0.0270(9) 0.0225(8) 0.0311(10) -0.0071(7) 0.0017(7) -0.0167(7)
C11 0.0281(9) 0.0262(9) 0.0239(9) -0.0112(7) 0.0055(7) -0.0151(7)
C12 0.0187(7) 0.0185(7) 0.0194(7) 0.0016(6) -0.0044(6) -0.0035(6)
C13 0.0200(7) 0.0180(7) 0.0172(7) 0.0011(5) -0.0031(5) -0.0070(6)
C14 0.0219(7) 0.0212(7) 0.0242(8) 0.0041(6) -0.0063(6) -0.0084(6)
C15 0.0291(9) 0.0245(8) 0.0277(10) 0.0064(7) -0.0131(8) -0.0097(7)
C16 0.0384(11) 0.0244(8) 0.0193(8) 0.0062(7) -0.0096(8) -0.0138(8)
C17 0.0310(9) 0.0254(8) 0.0165(7) 0.0032(6) 0.0003(7) -0.0113(7)
C18 0.0232(8) 0.0208(7) 0.0175(7) 0.0025(6) -0.0018(6) -0.0074(6)
C19 0.0149(6) 0.0184(7) 0.0178(7) 0.0012(5) -0.0032(5) -0.0057(5)
C20 0.0181(7) 0.0270(8) 0.0190(7) -0.0014(6) -0.0019(6) -0.0105(6)
C21 0.0263(9) 0.0353(11) 0.0255(9) -0.0057(8) -0.0049(7) -0.0159(8)
C22 0.0205(8) 0.0385(11) 0.0352(11) -0.0067(9) -0.0043(8) -0.0153(8)
C23 0.0153(7) 0.0321(10) 0.0272(9) -0.0034(8) -0.0004(6) -0.0096(7)
C24 0.0145(6) 0.0226(7) 0.0184(7) -0.0001(6) -0.0017(5) -0.0065(5)
C25 0.0178(6) 0.0146(6) 0.0139(6) -0.0006(5) -0.0009(5) -0.0068(5)
C26 0.0196(7) 0.0150(6) 0.0154(6) 0.0016(5) -0.0018(5) -0.0068(5)
C27 0.0267(8) 0.0169(7) 0.0194(8) 0.0036(6) 0.0010(6) -0.0078(6)
C28 0.0297(9) 0.0206(8) 0.0250(9) -0.0030(7) 0.0090(7) -0.0159(7)
C29 0.0210(7) 0.0290(9) 0.0250(9) -0.0086(7) 0.0040(6) -0.0153(7)
C30 0.0171(6) 0.0227(7) 0.0170(7) -0.0052(6) -0.0003(5) -0.0074(6)
C31 0.0208(7) 0.0150(6) 0.0141(6) 0.0004(5) -0.0034(5) -0.0067(5)
C32 0.0207(7) 0.0173(6) 0.0156(7) -0.0010(5) -0.0026(5) -0.0077(5)
C33 0.0260(8) 0.0251(8) 0.0163(7) -0.0053(6) -0.0037(6) -0.0084(7)
C34 0.0355(10) 0.0241(8) 0.0128(7) 0.0003(6) -0.0059(7) -0.0057(7)
C35 0.0447(12) 0.0185(7) 0.0146(7) 0.0042(6) -0.0051(7) -0.0096(8)
C36 0.0339(9) 0.0161(7) 0.0143(7) 0.0005(5) -0.0052(6) -0.0097(6)
C37 0.0212(7) 0.0141(6) 0.0161(7) 0.0009(5) -0.0036(5) -0.0074(5)
C38 0.0234(7) 0.0165(6) 0.0173(7) -0.0020(5) -0.0049(6) -0.0078(6)
C39 0.0269(8) 0.0224(8) 0.0190(8) -0.0046(6) -0.0040(6) -0.0112(7)
C40 0.0216(7) 0.0205(7) 0.0244(8) -0.0075(6) 0.0011(6) -0.0097(6)
C41 0.0163(6) 0.0164(6) 0.0268(9) -0.0001(6) -0.0005(6) -0.0069(5)
C42 0.0200(7) 0.0172(6) 0.0184(7) 0.0017(5) -0.0032(5) -0.0077(5)
C43 0.0204(7) 0.0185(7) 0.0170(7) 0.0049(5) -0.0053(5) -0.0108(6)
C44 0.0191(7) 0.0217(7) 0.0203(7) 0.0049(6) -0.0035(6) -0.0110(6)
C45 0.0197(8) 0.0297(9) 0.0257(9) 0.0074(8) -0.0018(7) -0.0079(7)
C46 0.0192(8) 0.0484(13) 0.0290(10) 0.0160(10) -0.0078(7) -0.0175(9)
C47 0.0310(10) 0.0420(12) 0.0245(9) 0.0130(8) -0.0121(8) -0.0271(9)
C48 0.0283(8) 0.0254(8) 0.0204(8) 0.0065(6) -0.0084(6) -0.0173(7)
C49 0.074(2) 0.0572(19) 0.0222(11) 0.0044(12) -0.0031(12) -0.0430(18)
C50 0.0477(16) 0.0439(15) 0.0319(13) -0.0006(11) -0.0112(12) -0.0063(13)
Cl1 0.0729(6) 0.0619(5) 0.0344(3) -0.0053(3) 0.0096(3) -0.0474(5)
Cl2 0.0420(3) 0.0351(3) 0.0289(3) -0.0002(2) -0.0071(2) -0.0101(2)
Cl3 0.0977(9) 0.0466(5) 0.0634(6) 0.0023(4) -0.0060(6) -0.0381(5)
Cl4 0.0585(5) 0.0374(4) 0.0660(6) 0.0057(4) -0.0112(4) -0.0172(3)

loop_
_atom_type_symbol
_atom_type_description
_atom_type_scat_dispersion_real
_atom_type_scat_dispersion_imag
_atom_type_scat_source
C C 0.0033 0.0016 'International Tables Vol C Tables 4.2.6.8 and 6.1.1.4'
H H 0.0000 0.0000 'International Tables Vol C Tables 4.2.6.8 and 6.1.1.4'
F F 0.0171 0.0103 'International Tables Vol C Tables 4.2.6.8 and 6.1.1.4'
Al Al 0.0645 0.0514 'International Tables Vol C Tables 4.2.6.8 and 6.1.1.4'
Cl Cl 0.1484 0.1585 'International Tables Vol C Tables 4.2.6.8 and 6.1.1.4'
Ta Ta -0.7052 6.5227 'International Tables Vol C Tables 4.2.6.8 and 6.1.1.4'

loop_
_geom_angle_atom_site_label_1
_geom_angle_atom_site_label_2
_geom_angle_atom_site_label_3
_geom_angle
C11 Ta1 C12 96.51(7)
C11 Ta1 C6 110.33(9)
C12 Ta1 C6 131.77(8)
C11 Ta1 C7 135.02(8)
C12 Ta1 C7 99.02(8)
C6 Ta1 C7 34.65(9)
C11 Ta1 C4 104.46(11)
C12 Ta1 C4 133.47(9)
C6 Ta1 C4 78.30(10)
C7 Ta1 C4 94.67(12)
C11 Ta1 C1 87.53(9)
C12 Ta1 C1 83.73(10)
C6 Ta1 C1 134.78(10)
C7 Ta1 C1 135.90(8)
C4 Ta1 C1 56.78(11)
C11 Ta1 C10 79.36(8)
C12 Ta1 C10 124.60(8)
C6 Ta1 C10 34.37(9)
C7 Ta1 C10 57.16(8)
C4 Ta1 C10 100.11(9)
C1 Ta1 C10 149.69(10)
C11 Ta1 C9 81.26(8)
C12 Ta1 C9 90.67(7)
C6 Ta1 C9 56.73(8)
C7 Ta1 C9 56.72(8)
C4 Ta1 C9 132.91(9)
C1 Ta1 C9 166.84(8)
C10 Ta1 C9 33.93(8)
C11 Ta1 C3 134.21(9)
C12 Ta1 C3 105.14(8)
C6 Ta1 C3 84.28(8)
C7 Ta1 C3 81.02(9)
C4 Ta1 C3 34.10(11)
C1 Ta1 C3 56.25(8)
C10 Ta1 C3 116.93(8)
C9 Ta1 C3 136.90(8)
C11 Ta1 C5 78.21(10)
C12 Ta1 C5 117.58(11)
C6 Ta1 C5 106.93(12)
C7 Ta1 C5 128.30(12)
C4 Ta1 C5 33.64(14)
C1 Ta1 C5 34.47(13)
C10 Ta1 C5 115.42(11)
C9 Ta1 C5 146.55(10)
C3 Ta1 C5 56.02(11)
C11 Ta1 C2 121.57(8)
C12 Ta1 C2 76.95(7)
C6 Ta1 C2 116.66(8)
C7 Ta1 C2 103.03(8)
C4 Ta1 C2 56.63(9)
C1 Ta1 C2 34.33(8)
C10 Ta1 C2 150.35(8)
C9 Ta1 C2 154.73(8)
C3 Ta1 C2 33.52(7)
C5 Ta1 C2 56.76(9)
C11 Ta1 C8 113.09(9)
C12 Ta1 C8 76.35(7)
C6 Ta1 C8 56.62(8)
C7 Ta1 C8 33.92(9)
C4 Ta1 C8 128.50(12)
C1 Ta1 C8 152.55(9)
C10 Ta1 C8 56.38(7)
C9 Ta1 C8 33.85(8)
C3 Ta1 C8 111.04(9)
C5 Ta1 C8 161.95(13)
C2 Ta1 C8 120.92(8)
C19 Al1 C13 112.58(8)
C19 Al1 C11 116.22(8)
C13 Al1 C11 108.64(9)
C19 Al1 C12 103.46(8)
C13 Al1 C12 114.03(8)
C11 Al1 C12 101.47(9)
C19 Al1 Ta1 122.80(6)
C13 Al1 Ta1 124.58(6)
C11 Al1 Ta1 48.61(7)
C12 Al1 Ta1 52.86(5)
C31 Al2 C43 103.86(8)
C31 Al2 C25 115.66(8)
C43 Al2 C25 111.72(8)
C31 Al2 C37 112.67(8)
C43 Al2 C37 113.77(8)
C25 Al2 C37 99.60(7)
C2 C1 C5 107.7(2)
C2 C1 Ta1 74.03(12)
C5 C1 Ta1 73.49(15)
C3 C2 C1 107.0(2)
C3 C2 Ta1 72.59(13)
C1 C2 Ta1 71.63(12)
C2 C3 C4 109.2(3)
C2 C3 Ta1 73.89(12)
C4 C3 Ta1 72.01(15)
C5 C4 C3 108.3(3)
C5 C4 Ta1 74.30(16)
C3 C4 Ta1 73.89(14)
C4 C5 C1 107.7(2)
C4 C5 Ta1 72.06(15)
C1 C5 Ta1 72.04(14)
C10 C6 C7 107.9(2)
C10 C6 Ta1 73.73(12)
C7 C6 Ta1 72.79(12)
C8 C7 C6 107.8(2)
C8 C7 Ta1 74.86(12)
C6 C7 Ta1 72.56(12)
C7 C8 C9 108.00(19)
C7 C8 Ta1 71.22(12)
C9 C8 Ta1 72.23(11)
C10 C9 C8 108.5(2)
C10 C9 Ta1 72.86(12)
C8 C9 Ta1 73.92(12)
C9 C10 C6 107.66(19)
C9 C10 Ta1 73.21(11)
C6 C10 Ta1 71.90(12)
Al1 C11 Ta1 83.30(7)
Al1 C12 Ta1 78.72(6)
C18 C13 C14 114.41(18)
C18 C13 Al1 127.93(15)
C14 C13 Al1 117.66(15)
F14 C14 C15 117.36(19)
F14 C14 C13 118.71(19)
C15 C14 C13 123.9(2)
F15 C15 C14 121.0(2)
F15 C15 C16 119.9(2)
C14 C15 C16 119.1(2)
F16 C16 C17 120.1(2)
F16 C16 C15 120.5(2)
C17 C16 C15 119.4(2)
F17 C17 C18 121.1(2)
F17 C17 C16 119.8(2)
C18 C17 C16 119.1(2)
F18 C18 C17 116.36(18)
F18 C18 C13 119.64(18)
C17 C18 C13 124.00(19)
C20 C19 C24 114.86(17)
C20 C19 Al1 116.26(14)
C24 C19 Al1 128.77(14)
F20 C20 C21 117.27(18)
F20 C20 C19 118.53(17)
C21 C20 C19 124.15(19)
F21 C21 C20 121.1(2)
F21 C21 C22 120.4(2)
C20 C21 C22 118.5(2)
F22 C22 C23 120.3(2)
F22 C22 C21 119.8(2)
C23 C22 C21 119.9(2)
F23 C23 C22 119.80(19)
F23 C23 C24 121.28(19)
C22 C23 C24 118.9(2)
F24 C24 C23 116.47(17)
F24 C24 C19 119.94(16)
C23 C24 C19 123.58(18)
C26 C25 C30 113.97(17)
C26 C25 Al2 122.24(13)
C30 C25 Al2 122.63(14)
F26 C26 C27 115.62(17)
F26 C26 C25 119.94(16)
C27 C26 C25 124.44(18)
F27 C27 C28 120.15(19)
F27 C27 C26 121.0(2)
C28 C27 C26 118.8(2)
F28 C28 C29 120.5(2)
F28 C28 C27 120.0(2)
C29 C28 C27 119.45(18)
F29 C29 C28 119.2(2)
F29 C29 C30 121.5(2)
C28 C29 C30 119.38(18)
F30 C30 C25 119.59(18)
F30 C30 C29 116.51(17)
C25 C30 C29 123.91(19)
C36 C31 C32 114.40(16)
C36 C31 Al2 117.61(13)
C32 C31 Al2 127.71(14)
F32 C32 C31 120.21(16)
F32 C32 C33 116.26(16)
C31 C32 C33 123.53(18)
F33 C33 C34 119.63(19)
F33 C33 C32 121.2(2)
C34 C33 C32 119.14(18)
F34 C34 C33 120.5(2)
F34 C34 C35 119.6(2)
C33 C34 C35 119.87(18)
F35 C35 C34 120.20(19)
F35 C35 C36 121.3(2)
C34 C35 C36 118.5(2)
F36 C36 C35 116.14(18)
F36 C36 C31 119.33(17)
C35 C36 C31 124.51(18)
C42 C37 C38 113.89(16)
C42 C37 Al2 127.45(14)
C38 C37 Al2 118.20(13)
F38 C38 C39 116.09(17)
F38 C38 C37 119.29(16)
C39 C38 C37 124.61(18)
F39 C39 C40 120.50(18)
F39 C39 C38 120.72(19)
C40 C39 C38 118.78(19)
F40 C40 C39 120.5(2)
F40 C40 C41 120.18(19)
C39 C40 C41 119.28(17)
F41 C41 C40 119.60(18)
F41 C41 C42 120.78(19)
C40 C41 C42 119.62(18)
F42 C42 C37 120.34(16)
F42 C42 C41 115.87(17)
C37 C42 C41 123.79(18)
C44 C43 C48 114.23(18)
C44 C43 Al2 117.38(13)
C48 C43 Al2 128.34(15)
F44 C44 C45 116.50(19)
F44 C44 C43 118.68(16)
C45 C44 C43 124.81(19)
F45 C45 C46 120.0(2)
F45 C45 C44 121.6(2)
C46 C45 C44 118.4(2)
F46 C46 C47 120.3(2)
F46 C46 C45 120.0(3)
C47 C46 C45 119.6(2)
F47 C47 C46 119.9(2)
F47 C47 C48 120.7(2)
C46 C47 C48 119.5(2)
F48 C48 C43 120.25(19)
F48 C48 C47 116.38(18)
C43 C48 C47 123.4(2)
Cl1 C49 Cl2 112.30(17)
Cl3 C50 Cl4 110.27(18)

loop_
_geom_bond_atom_site_label_1
_geom_bond_atom_site_label_2
_geom_bond_distance
Ta1 C11 2.129(2)
Ta1 C12 2.290(2)
Ta1 C6 2.387(2)
Ta1 C7 2.390(2)
Ta1 C4 2.392(3)
Ta1 C1 2.402(2)
Ta1 C10 2.4106(19)
Ta1 C9 2.415(2)
Ta1 C3 2.417(2)
Ta1 C5 2.421(3)
Ta1 C2 2.433(2)
Ta1 C8 2.437(2)
Al1 C19 1.9793(19)
Al1 C13 1.981(2)
Al1 C11 2.111(2)
Al1 C12 2.1493(19)
Al2 C31 2.0076(19)
Al2 C43 2.0108(19)
Al2 C25 2.0205(18)
Al2 C37 2.0246(18)
F14 C14 1.355(3)
F15 C15 1.342(3)
F16 C16 1.338(3)
F17 C17 1.342(3)
F18 C18 1.358(2)
F20 C20 1.360(2)
F21 C21 1.337(3)
F22 C22 1.332(3)
F23 C23 1.341(3)
F24 C24 1.351(2)
F26 C26 1.353(2)
F27 C27 1.348(3)
F28 C28 1.342(2)
F29 C29 1.343(2)
F30 C30 1.350(2)
F32 C32 1.354(2)
F33 C33 1.345(2)
F34 C34 1.343(2)
F35 C35 1.346(3)
F36 C36 1.359(2)
F38 C38 1.358(2)
F39 C39 1.346(2)
F40 C40 1.333(2)
F41 C41 1.351(2)
F42 C42 1.354(2)
F44 C44 1.356(2)
F45 C45 1.343(3)
F46 C46 1.339(3)
F47 C47 1.342(3)
F48 C48 1.358(3)
C1 C2 1.427(3)
C1 C5 1.429(5)
C2 C3 1.399(3)
C3 C4 1.410(4)
C4 C5 1.393(6)
C6 C10 1.418(4)
C6 C7 1.423(4)
C7 C8 1.409(4)
C8 C9 1.413(3)
C9 C10 1.408(3)
C13 C18 1.387(3)
C13 C14 1.394(3)
C14 C15 1.381(3)
C15 C16 1.388(4)
C16 C17 1.385(3)
C17 C18 1.384(3)
C19 C20 1.385(3)
C19 C24 1.386(3)
C20 C21 1.377(3)
C21 C22 1.390(3)
C22 C23 1.382(3)
C23 C24 1.385(3)
C25 C26 1.389(3)
C25 C30 1.391(3)
C26 C27 1.389(3)
C27 C28 1.386(3)
C28 C29 1.378(4)
C29 C30 1.392(3)
C31 C36 1.387(3)
C31 C32 1.388(2)
C32 C33 1.393(3)
C33 C34 1.380(3)
C34 C35 1.384(3)
C35 C36 1.384(3)
C37 C42 1.388(3)
C37 C38 1.392(3)
C38 C39 1.390(3)
C39 C40 1.380(3)
C40 C41 1.385(3)
C41 C42 1.390(3)
C43 C44 1.389(3)
C43 C48 1.390(3)
C44 C45 1.387(3)
C45 C46 1.385(4)
C46 C47 1.383(4)
C47 C48 1.396(3)
C49 Cl1 1.747(3)
C49 Cl2 1.778(3)
C50 Cl3 1.750(4)
C50 Cl4 1.763(4)
